data_7024837
loop_
_publ_author_name
'Mohapatra, Sudip'
'Maji, Tapas Kumar'

_publ_section_title
;
 Facile synthesis of anion dependent versatile Cu(I) and mixed-valent
 porous Cu(I)/Cu(II) frameworks.
;
_journal_issue 14
_journal_name_full 'Dalton transactions (Cambridge, England : 2003)'
_journal_page_first 3412
_journal_page_last 3419
_journal_paper_doi 10.1039/b922039a
_journal_volume 39
_journal_year 2010
_chemical_formula_sum 'C4 H4 Cu N3 O3'
_chemical_formula_weight 205.65
_chemical_name_systematic
;
?
;
_space_group_IT_number 62
_symmetry_cell_setting orthorhombic
_symmetry_space_group_name_Hall '-P 2ac 2n'
_symmetry_space_group_name_H-M 'P n m a'
_atom_sites_solution_hydrogens geom
_atom_sites_solution_primary direct
_atom_sites_solution_secondary difmap
_audit_creation_method SHELXL-97
_cell_angle_alpha 90.00
_cell_angle_beta 90.00
_cell_angle_gamma 90.00
_cell_formula_units_Z 4
_cell_length_a 7.9915(5)
_cell_length_b 6.5796(4)
_cell_length_c 12.0511(8)
_cell_measurement_temperature 293(2)
_cell_volume 633.66(7)
_computing_cell_refinement SMART
_computing_data_collection 'SMART (Bruker,2000)'
_computing_data_reduction 'SAINT (Bruker,2000)'
_computing_molecular_graphics 'Mercury 1.4.1'
_computing_publication_material 'PLATON (Spek, 2003)'
_computing_structure_refinement 'SHELXL-97 (Sheldrick, 1997)'
_computing_structure_solution 'SIR-92 (Altomare et al. 1994)'
_diffrn_ambient_temperature 293(2)
_diffrn_measured_fraction_theta_full 0.978
_diffrn_measured_fraction_theta_max 0.978
_diffrn_radiation_monochromator graphite
_diffrn_radiation_source 'fine-focus sealed tube'
_diffrn_radiation_type MoK\a
_diffrn_radiation_wavelength 0.71073
_diffrn_reflns_av_R_equivalents 0.0847
_diffrn_reflns_av_sigmaI/netI 0.0621
_diffrn_reflns_limit_h_max 8
_diffrn_reflns_limit_h_min -10
_diffrn_reflns_limit_k_max 8
_diffrn_reflns_limit_k_min -8
_diffrn_reflns_limit_l_max 15
_diffrn_reflns_limit_l_min -14
_diffrn_reflns_number 3795
_diffrn_reflns_theta_full 27.60
_diffrn_reflns_theta_max 27.60
_diffrn_reflns_theta_min 3.06
_exptl_absorpt_coefficient_mu 3.399
_exptl_absorpt_correction_T_max 0.9823
_exptl_absorpt_correction_T_min 0.6704
_exptl_absorpt_correction_type empirical
_exptl_absorpt_process_details SADABS
_exptl_crystal_colour 'Deep red'
_exptl_crystal_density_diffrn 2.156
_exptl_crystal_density_method 'not measured'
_exptl_crystal_description Parallelopiped
_exptl_crystal_F_000 408
_exptl_crystal_size_max 0.12
_exptl_crystal_size_mid 0.08
_exptl_crystal_size_min 0.06
_refine_diff_density_max 0.497
_refine_diff_density_min -0.804
_refine_diff_density_rms 0.112
_refine_ls_extinction_method none
_refine_ls_goodness_of_fit_ref 0.895
_refine_ls_hydrogen_treatment noref
_refine_ls_matrix_type full
_refine_ls_number_parameters 58
_refine_ls_number_reflns 784
_refine_ls_number_restraints 0
_refine_ls_restrained_S_all 0.895
_refine_ls_R_factor_all 0.0985
_refine_ls_R_factor_gt 0.0477
_refine_ls_shift/su_max 0.000
_refine_ls_shift/su_mean 0.000
_refine_ls_structure_factor_coef Fsqd
_refine_ls_weighting_details 'calc w=1/[\s^2^(Fo^2^)+(0.0556P)^2^+1.8377P] where P=(Fo^2^+2Fc^2^)/3'
_refine_ls_weighting_scheme calc
_refine_ls_wR_factor_gt 0.0969
_refine_ls_wR_factor_ref 0.1194
_reflns_number_gt 481
_reflns_number_total 784
_reflns_threshold_expression >2sigma(I)
_cod_data_source_file b922039a.txt
_cod_data_source_block complex2
_cod_depositor_comments
;
The following automatic conversions were performed:

'_symmetry_cell_setting' value 'Orthorhombic' changed to
'orthorhombic' according to
/home/saulius/struct/CIF-dictionaries/cif_core.dic dictionary named
'cif_core.dic' version 2.4.2 from 2011-04-26.

Automatic conversion script
Id: cif_fix_values 1891 2012-01-12 08:04:46Z andrius 
;
_cod_original_sg_symbol_H-M 'P nma'
_cod_database_code 7024837

loop_
_symmetry_equiv_pos_as_xyz
'x, y, z'
'-x+1/2, -y, z+1/2'
'x+1/2, -y+1/2, -z+1/2'
'-x, y+1/2, -z'
'-x, -y, -z'
'x-1/2, y, -z-1/2'
'-x-1/2, y-1/2, z-1/2'
'x, -y-1/2, z'

loop_
_atom_site_label
_atom_site_type_symbol
_atom_site_fract_x
_atom_site_fract_y
_atom_site_fract_z
_atom_site_U_iso_or_equiv
_atom_site_adp_type
_atom_site_occupancy
_atom_site_symmetry_multiplicity
_atom_site_calc_flag
_atom_site_refinement_flags
C1 C 0.4054(6) 0.1446(7) 0.3435(4) 0.0356(12) Uani 1 1 d .
H1 H 0.3088 0.0754 0.3230 0.043 Uiso 1 1 calc R
C2 C 0.6730(6) 0.1454(6) 0.4069(4) 0.0311(11) Uani 1 1 d .
H2 H 0.7675 0.0767 0.4318 0.037 Uiso 1 1 calc R
N1 N 0.5417(5) 0.0389(5) 0.3724(3) 0.0297(9) Uani 1 1 d .
N2 N 0.4813(8) -0.2500 0.1081(5) 0.0332(14) Uani 1 2 d S
O1 O 0.6302(7) -0.2500 0.1399(4) 0.0501(15) Uani 1 2 d S
O2 O 0.3683(7) -0.2500 0.1814(4) 0.0420(13) Uani 1 2 d S
O3 O 0.4416(7) -0.2500 0.0091(4) 0.0525(15) Uani 1 2 d S
Cu1 Cu 0.55780(14) -0.2500 0.34406(7) 0.0460(4) Uani 1 2 d S

loop_
_atom_site_aniso_label
_atom_site_aniso_U_11
_atom_site_aniso_U_22
_atom_site_aniso_U_33
_atom_site_aniso_U_23
_atom_site_aniso_U_13
_atom_site_aniso_U_12
C1 0.035(3) 0.025(2) 0.047(3) -0.001(2) -0.006(2) -0.005(2)
C2 0.037(3) 0.018(2) 0.038(3) 0.004(2) 0.002(2) 0.002(2)
N1 0.045(2) 0.0134(18) 0.031(2) 0.0010(15) 0.0016(18) 0.0001(18)
N2 0.037(4) 0.029(3) 0.034(3) 0.000 -0.003(3) 0.000
O1 0.027(3) 0.060(4) 0.063(4) 0.000 -0.011(3) 0.000
O2 0.040(3) 0.037(3) 0.049(3) 0.000 0.008(3) 0.000
O3 0.056(4) 0.063(4) 0.039(3) 0.000 -0.002(3) 0.000
Cu1 0.0792(8) 0.0126(4) 0.0462(6) 0.000 -0.0031(5) 0.000

loop_
_atom_type_symbol
_atom_type_description
_atom_type_scat_dispersion_real
_atom_type_scat_dispersion_imag
_atom_type_scat_source
C C 0.0033 0.0016 'International Tables Vol C Tables 4.2.6.8 and 6.1.1.4'
H H 0.0000 0.0000 'International Tables Vol C Tables 4.2.6.8 and 6.1.1.4'
N N 0.0061 0.0033 'International Tables Vol C Tables 4.2.6.8 and 6.1.1.4'
O O 0.0106 0.0060 'International Tables Vol C Tables 4.2.6.8 and 6.1.1.4'
Cu Cu 0.3201 1.2651 'International Tables Vol C Tables 4.2.6.8 and 6.1.1.4'

loop_
_geom_angle_atom_site_label_1
_geom_angle_atom_site_label_2
_geom_angle_atom_site_label_3
_geom_angle
_geom_angle_site_symmetry_1
_geom_angle_site_symmetry_3
N1 C1 C1 121.3(3) . 8_565
N1 C1 H1 119.3 . .
C1 C1 H1 119.3 8_565 .
N1 C2 C2 121.8(3) . 8_565
N1 C2 H2 119.1 . .
C2 C2 H2 119.1 8_565 .
C1 N1 C2 116.7(4) . .
C1 N1 Cu1 121.3(3) . .
C2 N1 Cu1 121.4(3) . .
O3 N2 O1 122.8(6) . .
O3 N2 O2 119.5(6) . .
O1 N2 O2 117.7(6) . .
N1 Cu1 N1 158.3(2) . 8

loop_
_geom_bond_atom_site_label_1
_geom_bond_atom_site_label_2
_geom_bond_distance
_geom_bond_site_symmetry_2
C1 N1 1.338(6) .
C1 C1 1.387(9) 8_565
C1 H1 0.9300 .
C2 N1 1.329(6) .
C2 C2 1.376(8) 8_565
C2 H2 0.9300 .
N1 Cu1 1.935(4) .
N2 O3 1.234(7) .
N2 O1 1.250(8) .
N2 O2 1.264(8) .
Cu1 N1 1.935(4) 8
